data_4340931
loop_
_publ_author_name
'Chen, Wei-Chao'
'Wang, Xin-Long'
'Jiao, Yan-Qing'
'Huang, Peng'
'Zhou, En-Long'
'Su, Zhong-Min'
'Shao, Kui-Zhan'

_publ_section_title
;
 pH-controlled and sulfite anion-directed assembly of a family of
 cerium(III)-containing polyoxotungstates clusters.
;
_journal_issue 18
_journal_name_full 'Inorganic chemistry'
_journal_page_first 9486
_journal_page_last 9497
_journal_paper_doi 10.1021/ic500442k
_journal_volume 53
_journal_year 2014
_chemical_formula_sum 'C6 H80 Ce2 N3 Na7 O102 W22'
_chemical_formula_weight 6312.60
_chemical_name_systematic
; 
 ? 
;
_space_group_IT_number 15
_symmetry_cell_setting monoclinic
_symmetry_space_group_name_Hall '-C 2yc'
_symmetry_space_group_name_H-M 'C 1 2/c 1'
_atom_sites_solution_primary direct
_atom_sites_solution_secondary difmap
_audit_creation_method SHELXL-97
_cell_angle_alpha 90.00
_cell_angle_beta 105.632(3)
_cell_angle_gamma 90.00
_cell_formula_units_Z 12
_cell_length_a 71.433(9)
_cell_length_b 12.8889(16)
_cell_length_c 38.595(5)
_cell_measurement_reflns_used 9992
_cell_measurement_temperature 296(2)
_cell_measurement_theta_max 27.5611
_cell_measurement_theta_min 2.1918
_cell_volume 34220(8)
_computing_cell_refinement 'RAPID AUTO'
_computing_data_collection 'RAPID AUTO'
_computing_data_reduction 'RAPID AUTO'
_computing_structure_refinement 'SHELXL-97 (Sheldrick, 1997)'
_computing_structure_solution 'SHELXS-97 (Sheldrick, 1990)'
_diffrn_ambient_temperature 296(2)
_diffrn_detector_area_resol_mean 0.01
_diffrn_measured_fraction_theta_full 0.999
_diffrn_measured_fraction_theta_max 0.999
_diffrn_measurement_device_type 'Bruker APEX area-detector diffractometer'
_diffrn_measurement_method '\f and \w scan'
_diffrn_radiation_monochromator graphite
_diffrn_radiation_source 'fine-focus sealed tube'
_diffrn_radiation_type MoK\a
_diffrn_radiation_wavelength 0.71073
_diffrn_reflns_av_R_equivalents 0.0693
_diffrn_reflns_av_sigmaI/netI 0.0792
_diffrn_reflns_limit_h_max 52
_diffrn_reflns_limit_h_min -84
_diffrn_reflns_limit_k_max 15
_diffrn_reflns_limit_k_min -15
_diffrn_reflns_limit_l_max 45
_diffrn_reflns_limit_l_min -44
_diffrn_reflns_number 87931
_diffrn_reflns_theta_full 25.00
_diffrn_reflns_theta_max 25.00
_diffrn_reflns_theta_min 1.72
_diffrn_standards_decay_% none
_diffrn_standards_interval_count 0
_diffrn_standards_interval_time 0
_diffrn_standards_number 0
_exptl_absorpt_coefficient_mu 22.994
_exptl_absorpt_correction_T_max 0.0789
_exptl_absorpt_correction_T_min 0.0707
_exptl_absorpt_correction_type numerical
_exptl_absorpt_process_details 'ABSCOR by T.Higashi    8 March, 1995'
_exptl_crystal_colour yellow
_exptl_crystal_density_diffrn 3.676
_exptl_crystal_density_method 'not measured'
_exptl_crystal_description block
_exptl_crystal_F_000 33288
_exptl_crystal_size_max 0.24
_exptl_crystal_size_mid 0.23
_exptl_crystal_size_min 0.22
_platon_squeeze_details
;
;
_refine_diff_density_max 3.092
_refine_diff_density_min -1.964
_refine_diff_density_rms 0.330
_refine_ls_extinction_method none
_refine_ls_goodness_of_fit_ref 0.947
_refine_ls_hydrogen_treatment constr
_refine_ls_matrix_type full
_refine_ls_number_parameters 1662
_refine_ls_number_reflns 30112
_refine_ls_number_restraints 319
_refine_ls_restrained_S_all 0.945
_refine_ls_R_factor_all 0.0660
_refine_ls_R_factor_gt 0.0404
_refine_ls_shift/su_max 0.001
_refine_ls_shift/su_mean 0.000
_refine_ls_structure_factor_coef Fsqd
_refine_ls_weighting_details 'calc w=1/[\s^2^(Fo^2^)+(0.0453P)^2^+0.0000P] where P=(Fo^2^+2Fc^2^)/3'
_refine_ls_weighting_scheme calc
_refine_ls_wR_factor_gt 0.0939
_refine_ls_wR_factor_ref 0.1008
_reflns_number_gt 20854
_reflns_number_total 30112
_reflns_threshold_expression >2sigma(I)
_cod_data_source_file ic500442k_si_002.cif
_cod_data_source_block 1
_cod_depositor_comments
;
The following automatic conversions were performed:

'_symmetry_cell_setting' value 'Monoclinic' changed to 'monoclinic'
according to
/home/saulius/struct/COD-crude-data--automatic-downloads/rss-feeds/ACS/lib/dictionaries/cif_core.dic
dictionary named 'cif_core.dic' version 2.4.2 from 2011-04-26.

Automatic conversion script
Id: cif_fix_values 2281 2013-09-26 08:29:07Z andrius 

 Adding full bibliography for 4340931--4340935.cif.
;
_cod_original_cell_volume 34219(7)
_cod_original_sg_symbol_H-M C2/c
_cod_database_code 4340931

loop_
_symmetry_equiv_pos_as_xyz
'x, y, z'
'-x, y, -z+1/2'
'x+1/2, y+1/2, z'
'-x+1/2, y+1/2, -z+1/2'
'-x, -y, -z'
'x, -y, z-1/2'
'-x+1/2, -y+1/2, -z'
'x+1/2, -y+1/2, z-1/2'

loop_
_atom_site_label
_atom_site_type_symbol
_atom_site_fract_x
_atom_site_fract_y
_atom_site_fract_z
_atom_site_U_iso_or_equiv
_atom_site_adp_type
_atom_site_occupancy
_atom_site_symmetry_multiplicity
_atom_site_calc_flag
_atom_site_refinement_flags
_atom_site_disorder_assembly
_atom_site_disorder_group
W1 W 0.131890(9) 0.23883(4) 0.300288(16) 0.01709(14) Uani 1 1 d . . .
W2 W 0.200093(9) 0.32677(4) 0.519307(15) 0.01667(14) Uani 1 1 d . . .
W3 W 0.181211(10) 0.56302(5) 0.609174(16) 0.02252(15) Uani 1 1 d . . .
W4 W 0.106090(10) 0.49334(4) 0.292313(16) 0.01926(15) Uani 1 1 d . . .
W5 W 0.063485(10) -0.20115(5) 0.357787(17) 0.02135(15) Uani 1 1 d . . .
W6 W 0.092066(9) 0.03801(5) 0.402924(16) 0.01939(14) Uani 1 1 d . . .
W7 W 0.228971(10) 0.16105(5) 0.597997(16) 0.02199(15) Uani 1 1 d U . .
W8 W 0.229009(10) 0.55645(5) 0.621979(17) 0.02309(15) Uani 1 1 d . . .
W9 W 0.078942(9) 0.25039(4) 0.247778(15) 0.01720(14) Uani 1 1 d . . .
W10 W 0.068090(10) 0.23160(5) 0.429085(17) 0.02360(16) Uani 1 1 d . . .
W11 W 0.221998(10) 0.58968(5) 0.522552(17) 0.02085(15) Uani 1 1 d . . .
W12 W 0.097809(10) 0.44192(5) 0.193675(16) 0.02181(15) Uani 1 1 d . . .
W13 W 0.075575(10) -0.16051(5) 0.457955(17) 0.02494(16) Uani 1 1 d . . .
W14 W 0.038403(9) 0.05340(5) 0.355646(16) 0.01795(14) Uani 1 1 d . . .
W15 W 0.178396(10) 0.26048(5) 0.311241(18) 0.02807(16) Uani 1 1 d . . .
W16 W 0.015572(11) -0.21535(5) 0.349001(18) 0.02884(17) Uani 1 1 d . . .
W17 W 0.252006(9) 0.36436(5) 0.574561(16) 0.01880(14) Uani 1 1 d . . .
W18 W 0.104428(10) 0.05394(5) 0.226571(17) 0.02217(15) Uani 1 1 d . . .
W19 W 0.153361(10) 0.33023(5) 0.506394(17) 0.02410(15) Uani 1 1 d U . .
W20 W 0.145306(10) 0.47076(5) 0.203591(16) 0.02273(15) Uani 1 1 d . . .
W21 W 0.154352(10) 0.50895(5) 0.306447(17) 0.02401(16) Uani 1 1 d . . .
W22 W 0.004966(11) 0.06539(6) 0.438317(18) 0.03021(17) Uani 1 1 d . . .
W23 W -0.007602(10) 0.03272(6) 0.350682(18) 0.02944(17) Uani 1 1 d . . .
W24 W 0.055199(10) 0.03106(5) 0.493194(17) 0.02607(16) Uani 1 1 d . . .
W25 W 0.028751(11) -0.18852(5) 0.453054(18) 0.02917(17) Uani 1 1 d . . .
W26 W 0.169247(10) 0.21798(5) 0.224150(18) 0.02741(16) Uani 1 1 d . . .
W27 W 0.155624(11) 0.04942(5) 0.276382(19) 0.02916(17) Uani 1 1 d . . .
W28 W 0.120097(10) 0.24733(5) 0.163738(17) 0.02460(16) Uani 1 1 d . . .
W29 W 0.173479(10) 0.58749(5) 0.505703(17) 0.02397(16) Uani 1 1 d . . .
W30 W 0.178647(10) 0.13197(5) 0.545658(18) 0.02500(16) Uani 1 1 d . . .
W31 W 0.209512(10) 0.35625(5) 0.655328(16) 0.02294(15) Uani 1 1 d U . .
W32 W 0.161571(10) 0.29878(5) 0.593917(17) 0.02356(15) Uani 1 1 d . . .
W33 W 0.016305(11) 0.23985(5) 0.385409(19) 0.03028(17) Uani 1 1 d . . .
Ce1 Ce 0.244530(13) 0.40062(6) 0.48028(2) 0.0197(2) Uani 1 1 d . . .
Ce2 Ce 0.088245(13) 0.30165(6) 0.34218(2) 0.0189(2) Uani 1 1 d . . .
Ce3 Ce 0.081031(13) -0.00747(6) 0.30920(2) 0.0184(2) Uani 1 1 d . . .
O1 O 0.08087(13) -0.0801(7) 0.3723(2) 0.013(2) Uani 1 1 d U . .
O2 O 0.24046(13) 0.4763(7) 0.5409(2) 0.018(2) Uani 1 1 d U . .
O3 O 0.21945(15) 0.3043(7) 0.5612(2) 0.019(2) Uani 1 1 d . . .
O4 O 0.08949(15) 0.3700(7) 0.2783(2) 0.022(2) Uani 1 1 d . . .
O5 O 0.16447(14) 0.3632(8) 0.2183(2) 0.022(2) Uani 1 1 d . . .
O6 O 0.13193(13) 0.3800(6) 0.2920(2) 0.014(2) Uani 1 1 d U . .
O7 O 0.12584(14) 0.3466(7) 0.2130(2) 0.017(2) Uani 1 1 d . . .
O8 O 0.11957(16) 0.5218(7) 0.1828(3) 0.028(3) Uani 1 1 d . . .
O9 O 0.08097(16) 0.1766(7) 0.2891(2) 0.023(2) Uani 1 1 d . . .
O10 O 0.12903(14) 0.5742(7) 0.2975(3) 0.020(2) Uani 1 1 d . . .
O11 O 0.04975(14) 0.0617(7) 0.3211(2) 0.015(2) Uani 1 1 d . . .
O12 O 0.15589(15) 0.1760(8) 0.5097(3) 0.027(3) Uani 1 1 d . . .
O13 O 0.14499(17) 0.2785(8) 0.6184(3) 0.032(3) Uani 1 1 d . . .
O14 O 0.16397(14) 0.4477(8) 0.5959(3) 0.023(2) Uani 1 1 d U . .
O15 O 0.14290(15) 0.3199(8) 0.5472(3) 0.027(3) Uani 1 1 d . . .
O16 O 0.24372(14) 0.4483(7) 0.6108(3) 0.024(2) Uani 1 1 d U . .
O17 O 0.19789(15) 0.6622(7) 0.5142(2) 0.023(3) Uani 1 1 d . . .
O18 O 0.20597(16) 0.6279(7) 0.6294(3) 0.028(3) Uani 1 1 d . . .
O19 O 0.11238(14) 0.2040(7) 0.2604(2) 0.019(2) Uani 1 1 d . . .
O20 O 0.08472(15) 0.3351(7) 0.2086(2) 0.021(2) Uani 1 1 d . . .
O21 O 0.17205(15) 0.4044(8) 0.3005(3) 0.026(3) Uani 1 1 d . . .
O22 O 0.21318(15) 0.3215(7) 0.4878(2) 0.021(2) Uani 1 1 d . . .
O23 O 0.14834(15) 0.5159(7) 0.2477(3) 0.027(3) Uani 1 1 d . . .
O24 O 0.13192(15) 0.0351(7) 0.2381(3) 0.026(3) Uani 1 1 d U . .
O25 O 0.08007(15) 0.1332(8) 0.2190(2) 0.024(3) Uani 1 1 d . . .
O26 O 0.17388(14) 0.3288(7) 0.4843(2) 0.018(2) Uani 1 1 d . . .
O27 O 0.18811(16) 0.2496(9) 0.2691(3) 0.037(3) Uani 1 1 d . . .
O28 O 0.22360(15) 0.6062(8) 0.5764(3) 0.025(3) Uani 1 1 d . . .
O29 O 0.08911(14) 0.1142(7) 0.3627(2) 0.018(2) Uani 1 1 d U . .
O30 O 0.21941(16) 0.5395(8) 0.4787(3) 0.030(3) Uani 1 1 d . . .
O31 O 0.11964(15) 0.2354(7) 0.3331(2) 0.021(2) Uani 1 1 d . . .
O32 O 0.03845(13) -0.0877(7) 0.3633(3) 0.019(2) Uani 1 1 d . . .
O33 O 0.05449(16) -0.2393(8) 0.4702(3) 0.027(3) Uani 1 1 d . . .
O34 O 0.07492(15) -0.0717(8) 0.5008(3) 0.030(3) Uani 1 1 d . . .
O35 O 0.18479(16) 0.2910(8) 0.6308(3) 0.026(3) Uani 1 1 d . . .
O36 O 0.15835(15) 0.2548(7) 0.3347(3) 0.025(3) Uani 1 1 d . . .
O37 O -0.00710(16) 0.1868(9) 0.3521(3) 0.035(3) Uani 1 1 d . . .
O38 O 0.08764(15) -0.0507(7) 0.4421(3) 0.025(3) Uani 1 1 d . . .
O39 O 0.07036(16) 0.2923(7) 0.3892(3) 0.027(3) Uani 1 1 d . . .
O40 O 0.25243(14) 0.2841(7) 0.5359(2) 0.018(2) Uani 1 1 d . . .
O41 O 0.06804(16) -0.2127(7) 0.4114(3) 0.029(3) Uani 1 1 d . . .
O42 O 0.15663(17) 0.4871(9) 0.3514(3) 0.035(3) Uani 1 1 d . . .
O43 O 0.23420(15) 0.1031(7) 0.5610(3) 0.025(3) Uani 1 1 d . . .
O44 O 0.17636(18) -0.0008(8) 0.5389(3) 0.042(3) Uani 1 1 d . . .
O45 O 0.08982(16) 0.5918(8) 0.2900(3) 0.033(3) Uani 1 1 d . . .
O46 O 0.05401(16) 0.2763(8) 0.2348(3) 0.033(3) Uani 1 1 d U . .
O47 O 0.09991(15) 0.3466(7) 0.1523(2) 0.022(2) Uani 1 1 d . . .
O48 O 0.19786(13) 0.4672(7) 0.5248(2) 0.017(2) Uani 1 1 d U . .
O49 O 0.10352(16) 0.4990(7) 0.2384(3) 0.027(3) Uani 1 1 d . . .
O50 O 0.05820(15) -0.1544(8) 0.3127(3) 0.027(3) Uani 1 1 d . . .
O51 O 0.25235(15) 0.2501(8) 0.6056(3) 0.026(3) Uani 1 1 d . . .
O52 O 0.18967(16) 0.4775(7) 0.6597(3) 0.027(3) Uani 1 1 d . . .
O53 O 0.09202(15) 0.1506(8) 0.4335(3) 0.027(3) Uani 1 1 d . . .
O54 O 0.10819(15) 0.1568(8) 0.1856(3) 0.025(3) Uani 1 1 d U . .
O55 O 0.03072(16) 0.2037(8) 0.3531(3) 0.031(3) Uani 1 1 d . . .
O56 O 0.20151(16) 0.1315(7) 0.5861(3) 0.028(3) Uani 1 1 d U . .
O57 O 0.15210(14) 0.2216(7) 0.2666(3) 0.022(2) Uani 1 1 d . . .
O58 O 0.14608(17) 0.1959(8) 0.1885(3) 0.032(3) Uani 1 1 d . . .
O59 O 0.04109(16) 0.2495(7) 0.4220(3) 0.026(3) Uani 1 1 d . . .
O60 O 0.17953(14) 0.3029(7) 0.5516(3) 0.022(2) Uani 1 1 d U . .
O61 O 0.11034(15) 0.4518(7) 0.3373(3) 0.025(3) Uani 1 1 d . . .
O62 O 0.10051(16) 0.0004(7) 0.2653(3) 0.025(3) Uani 1 1 d . . .
O63 O 0.27607(17) 0.4022(8) 0.5873(3) 0.037(3) Uani 1 1 d . . .
O64 O -0.01600(16) 0.0391(9) 0.3939(3) 0.037(3) Uani 1 1 d U . .
O65 O 0.15711(15) 0.4768(8) 0.5133(3) 0.031(3) Uani 1 1 d . . .
O66 O 0.21176(17) 0.3110(8) 0.6981(3) 0.034(3) Uani 1 1 d . . .
O67 O 0.01089(15) 0.0406(8) 0.3242(2) 0.023(2) Uani 1 1 d U . .
O68 O 0.16687(16) 0.6480(8) 0.6254(3) 0.029(3) Uani 1 1 d . . .
O69 O 0.11676(16) 0.0108(8) 0.4139(3) 0.032(3) Uani 1 1 d . . .
O70 O 0.23749(17) 0.6934(8) 0.5225(3) 0.038(3) Uani 1 1 d . . .
O71 O 0.20286(15) 0.4474(7) 0.6038(2) 0.021(2) Uani 1 1 d . . .
O72 O 0.15896(16) 0.5572(8) 0.1851(3) 0.031(3) Uani 1 1 d . . .
O73 O 0.16436(15) 0.1552(7) 0.5809(3) 0.026(3) Uani 1 1 d . . .
O74 O 0.13759(16) 0.3757(8) 0.1566(3) 0.028(3) Uani 1 1 d . . .
O75 O 0.03861(16) -0.0986(8) 0.5016(3) 0.027(3) Uani 1 1 d U . .
O76 O 0.06575(15) 0.1252(8) 0.4704(2) 0.025(3) Uani 1 1 d . . .
O77 O 0.17150(17) 0.5563(8) 0.4611(3) 0.035(3) Uani 1 1 d . . .
O78 O 0.19480(15) 0.1734(7) 0.5165(3) 0.024(3) Uani 1 1 d . . .
O79 O 0.22318(16) 0.2674(7) 0.6357(3) 0.026(3) Uani 1 1 d . . .
O80 O 0.07904(16) 0.5190(8) 0.1691(3) 0.031(3) Uani 1 1 d U . .
O81 O 0.02903(16) 0.0861(8) 0.4720(3) 0.031(3) Uani 1 1 d . . .
O82 O 0.23803(17) 0.0718(8) 0.6318(3) 0.033(3) Uani 1 1 d . . .
O83 O 0.05893(15) 0.0819(7) 0.3948(2) 0.021(2) Uani 1 1 d U . .
O84 O 0.04809(15) -0.0634(7) 0.4429(2) 0.023(2) Uani 1 1 d . . .
O85 O 0.08006(17) -0.2992(8) 0.3575(3) 0.031(3) Uani 1 1 d . . .
O86 O 0.01949(14) 0.0690(7) 0.3926(2) 0.021(2) Uani 1 1 d U . .
O87 O 0.13958(15) 0.0883(7) 0.3053(2) 0.020(2) Uani 1 1 d . . .
O88 O 0.17779(14) 0.1057(8) 0.3119(3) 0.028(3) Uani 1 1 d U . .
O89 O 0.02427(16) -0.2301(8) 0.4077(3) 0.029(3) Uani 1 1 d . . .
O90 O 0.22723(15) 0.4652(8) 0.6646(3) 0.029(3) Uani 1 1 d U . .
O91 O 0.16863(16) 0.0744(8) 0.2400(3) 0.033(3) Uani 1 1 d . . .
O92 O 0.07693(19) 0.3264(8) 0.4610(3) 0.041(3) Uani 1 1 d . . .
O93 O 0.17844(15) 0.6036(7) 0.5639(3) 0.025(3) Uani 1 1 d . . .
O94 O 0.11781(18) 0.1955(9) 0.1217(3) 0.039(3) Uani 1 1 d U . .
O95 O 0.09471(17) -0.2371(9) 0.4791(3) 0.040(3) Uani 1 1 d . . .
O96 O 0.13255(17) 0.3272(10) 0.4724(3) 0.044(3) Uani 1 1 d U . .
O97 O 0.16833(18) 0.6230(9) 0.3081(3) 0.045(3) Uani 1 1 d . . .
O98 O 0.09630(17) -0.0429(8) 0.1951(3) 0.037(3) Uani 1 1 d . . .
O99 O 0.15742(17) 0.6902(9) 0.5000(3) 0.042(3) Uani 1 1 d . . .
O100 O 0.00941(16) -0.0800(9) 0.4414(3) 0.034(3) Uani 1 1 d . . .
O101 O 0.01099(16) -0.1866(8) 0.3037(3) 0.034(3) Uani 1 1 d . . .
O102 O 0.24619(15) 0.6413(7) 0.6454(3) 0.027(3) Uani 1 1 d . . .
O103 O 0.04068(17) -0.2824(8) 0.3537(3) 0.036(3) Uani 1 1 d . . .
O104 O 0.18534(18) 0.2013(9) 0.1987(3) 0.044(3) Uani 1 1 d . . .
O105 O 0.05910(18) 0.0784(9) 0.5365(3) 0.042(3) Uani 1 1 d . . .
O106 O 0.00481(16) 0.2079(8) 0.4243(3) 0.032(3) Uani 1 1 d . . .
O107 O 0.00135(18) -0.3287(9) 0.3477(3) 0.045(3) Uani 1 1 d . . .
O108 O -0.00146(17) -0.1104(9) 0.3591(3) 0.039(3) Uani 1 1 d . . .
O109 O 0.16012(19) -0.0814(9) 0.2868(3) 0.049(4) Uani 1 1 d . . .
O110 O -0.02928(18) 0.0275(11) 0.3195(3) 0.055(4) Uani 1 1 d . . .
O111 O 0.0113(2) 0.3703(9) 0.3774(3) 0.050(4) Uani 1 1 d . . .
O112 O 0.01647(19) -0.2767(9) 0.4728(3) 0.047(3) Uani 1 1 d . . .
O113 O 0.19995(18) 0.2734(10) 0.3448(3) 0.049(3) Uani 1 1 d . . .
O114 O -0.01030(17) 0.0796(9) 0.4653(3) 0.042(3) Uani 1 1 d . . .
O1W O 0.07225(19) 0.4785(8) 0.3457(4) 0.051(4) Uani 1 1 d . . .
O2W O 0.11087(19) 0.3399(10) 0.4015(3) 0.049(4) Uani 1 1 d . . .
O3W O 0.0946(2) -0.1869(8) 0.2998(3) 0.050(4) Uani 1 1 d . . .
O4W O 0.25671(18) 0.5855(8) 0.4708(4) 0.047(4) Uani 1 1 d . . .
O5W O 0.28030(17) 0.4246(8) 0.5155(3) 0.035(3) Uani 1 1 d . . .
O6W O 0.22266(16) 0.4012(8) 0.4168(3) 0.034(3) Uani 1 1 d . . .
O7W O 0.05714(16) -0.0233(8) 0.2486(3) 0.034(3) Uani 1 1 d . . .
O8W O 0.05150(16) 0.3022(8) 0.3117(3) 0.035(3) Uani 1 1 d . . .
O9W O 0.11798(16) -0.0176(8) 0.3416(3) 0.033(3) Uani 1 1 d U . .
Na1 Na -0.00069(14) -0.4307(7) 0.4821(2) 0.040(2) Uani 0.75 1 d PU . .
N1 N 0.2677(3) 0.3447(15) 0.6785(5) 0.079(6) Uani 1 1 d U . .
H1A H 0.2662 0.3357 0.6559 0.095 Uiso 1 1 calc R . .
C1 C 0.2622(4) 0.258(2) 0.7008(7) 0.111(10) Uani 1 1 d U . .
H1B H 0.2573 0.1999 0.6855 0.167 Uiso 1 1 calc R . .
H1C H 0.2524 0.2825 0.7117 0.167 Uiso 1 1 calc R . .
H1D H 0.2735 0.2370 0.7193 0.167 Uiso 1 1 calc R . .
C2 C 0.2753(4) 0.442(2) 0.6951(8) 0.130(13) Uani 1 1 d . . .
H2B H 0.2774 0.4879 0.6770 0.195 Uiso 1 1 calc R . .
H2C H 0.2873 0.4293 0.7129 0.195 Uiso 1 1 calc R . .
H2D H 0.2661 0.4720 0.7063 0.195 Uiso 1 1 calc R . .
N2 N 0.1647(3) 0.2301(13) 0.4113(5) 0.064(5) Uani 1 1 d U . .
H2A H 0.1621 0.2941 0.4058 0.076 Uiso 1 1 calc R . .
C3 C 0.1503(3) 0.1508(15) 0.4163(7) 0.086(9) Uani 1 1 d . . .
H3A H 0.1378 0.1829 0.4127 0.129 Uiso 1 1 calc R . .
H3B H 0.1544 0.1229 0.4402 0.129 Uiso 1 1 calc R . .
H3C H 0.1494 0.0959 0.3991 0.129 Uiso 1 1 calc R . .
C4 C 0.1845(3) 0.181(2) 0.4174(6) 0.101(10) Uani 1 1 d . . .
H4A H 0.1936 0.2318 0.4138 0.152 Uiso 1 1 calc R . .
H4B H 0.1838 0.1249 0.4008 0.152 Uiso 1 1 calc R . .
H4C H 0.1887 0.1549 0.4416 0.152 Uiso 1 1 calc R . .
N3 N 0.0000 0.1088(17) 0.2500 0.051(6) Uani 1 2 d S . .
C5 C 0.0164(3) 0.1732(17) 0.2458(6) 0.073(7) Uani 1 1 d . . .
H5B H 0.0269 0.1291 0.2439 0.109 Uiso 1 1 calc R . .
H5C H 0.0207 0.2175 0.2664 0.109 Uiso 1 1 calc R . .
H5D H 0.0122 0.2148 0.2245 0.109 Uiso 1 1 calc R . .
N4 N 0.1166(4) 0.095(2) 0.5030(7) 0.087(9) Uani 0.70 1 d PDU A 1
N4A N 0.1174(16) 0.017(8) 0.526(3) 0.14(4) Uani 0.30 1 d PU A 2
C6 C 0.1105(5) 0.145(2) 0.5304(8) 0.121(11) Uani 1 1 d DU . .
C7 C 0.1246(7) -0.004(3) 0.5075(13) 0.180(19) Uani 1 1 d DU . .
N5 N 0.1238(5) 0.449(2) 0.0491(9) 0.184(14) Uani 1 1 d DU . .
H5A H 0.1310 0.4870 0.0656 0.221 Uiso 1 1 calc R . .
C8 C 0.1250(5) 0.339(2) 0.0504(8) 0.132(12) Uani 1 1 d DU . .
H8A H 0.1356 0.3182 0.0703 0.198 Uiso 1 1 calc R . .
H8B H 0.1272 0.3135 0.0284 0.198 Uiso 1 1 calc R . .
H8C H 0.1131 0.3107 0.0533 0.198 Uiso 1 1 calc R . .
C9 C 0.1100(5) 0.491(3) 0.0193(9) 0.169(16) Uani 1 1 d DU . .
H9A H 0.1110 0.5652 0.0200 0.253 Uiso 1 1 calc R . .
H9B H 0.0972 0.4708 0.0200 0.253 Uiso 1 1 calc R . .
H9C H 0.1125 0.4655 -0.0025 0.253 Uiso 1 1 calc R . .
O10W O 0.0217(3) -0.0951(13) 0.2466(4) 0.030(4) Uani 0.60 1 d PU . .
O11W O 0.1429(3) 0.4546(13) 0.4091(5) 0.027(5) Uani 0.55 1 d PU . .
O12W O 0.1271(3) -0.2165(13) 0.2749(6) 0.046(5) Uani 0.60 1 d PU . .
O13W O 0.0344(4) 0.5024(19) 0.3412(7) 0.044(7) Uani 0.45 1 d PU . .
O14W O 0.1950(4) -0.0334(17) 0.3669(6) 0.048(6) Uani 0.50 1 d PU . .
O15W O 0.1853(4) 0.436(2) 0.4114(7) 0.037(7) Uani 0.40 1 d PU . .
O16W O 0.2930(6) 0.632(3) 0.4684(10) 0.056(10) Uani 0.35 1 d PU . .
O17W O 0.1153(4) 0.558(2) 0.1051(7) 0.038(7) Uani 0.40 1 d PU . .
O18W O 0.2032(6) 0.495(3) 0.2653(11) 0.031(11) Uani 0.25 1 d PU . .
O19W O 0.2147(4) 0.376(2) 0.2137(7) 0.042(8) Uani 0.40 1 d PU . .

loop_
_atom_site_aniso_label
_atom_site_aniso_U_11
_atom_site_aniso_U_22
_atom_site_aniso_U_33
_atom_site_aniso_U_23
_atom_site_aniso_U_13
_atom_site_aniso_U_12
W1 0.0158(4) 0.0215(3) 0.0146(3) 0.0023(2) 0.0053(3) 0.0001(3)
W2 0.0170(4) 0.0208(3) 0.0142(3) -0.0010(2) 0.0076(3) -0.0001(3)
W3 0.0222(4) 0.0290(3) 0.0200(3) -0.0015(3) 0.0120(3) 0.0057(3)
W4 0.0231(4) 0.0180(3) 0.0199(3) -0.0002(3) 0.0113(3) -0.0023(3)
W5 0.0256(4) 0.0185(3) 0.0231(4) 0.0013(3) 0.0119(3) -0.0020(3)
W6 0.0188(4) 0.0250(3) 0.0149(3) 0.0027(3) 0.0055(3) -0.0032(3)
W7 0.0246(4) 0.0252(3) 0.0200(3) 0.0039(3) 0.0126(3) 0.0057(3)
W8 0.0208(4) 0.0289(4) 0.0216(4) -0.0095(3) 0.0093(3) -0.0007(3)
W9 0.0163(4) 0.0221(3) 0.0141(3) 0.0014(2) 0.0056(3) -0.0024(3)
W10 0.0312(4) 0.0249(3) 0.0181(3) -0.0017(3) 0.0126(3) -0.0046(3)
W11 0.0235(4) 0.0181(3) 0.0258(4) 0.0009(3) 0.0152(3) 0.0022(3)
W12 0.0208(4) 0.0299(4) 0.0157(3) 0.0078(3) 0.0066(3) 0.0002(3)
W13 0.0255(4) 0.0301(4) 0.0208(4) 0.0106(3) 0.0091(3) 0.0018(3)
W14 0.0175(4) 0.0228(3) 0.0149(3) 0.0019(3) 0.0066(3) 0.0003(3)
W15 0.0157(4) 0.0405(4) 0.0270(4) 0.0032(3) 0.0039(3) 0.0009(3)
W16 0.0274(4) 0.0340(4) 0.0268(4) -0.0026(3) 0.0102(3) -0.0104(3)
W17 0.0168(4) 0.0241(3) 0.0173(3) -0.0022(3) 0.0077(3) 0.0031(3)
W18 0.0261(4) 0.0229(3) 0.0212(3) -0.0037(3) 0.0128(3) -0.0041(3)
W19 0.0174(4) 0.0381(4) 0.0167(3) 0.0003(3) 0.0045(3) -0.0021(3)
W20 0.0233(4) 0.0298(4) 0.0184(3) 0.0021(3) 0.0113(3) -0.0056(3)
W21 0.0228(4) 0.0305(4) 0.0197(3) -0.0034(3) 0.0074(3) -0.0065(3)
W22 0.0257(4) 0.0470(4) 0.0226(4) 0.0004(3) 0.0145(3) 0.0022(3)
W23 0.0172(4) 0.0498(4) 0.0213(4) 0.0005(3) 0.0051(3) 0.0005(3)
W24 0.0283(4) 0.0373(4) 0.0150(3) 0.0020(3) 0.0100(3) -0.0032(3)
W25 0.0307(4) 0.0358(4) 0.0255(4) 0.0052(3) 0.0154(3) -0.0076(3)
W26 0.0220(4) 0.0356(4) 0.0290(4) -0.0003(3) 0.0142(3) 0.0014(3)
W27 0.0259(4) 0.0265(4) 0.0390(4) 0.0048(3) 0.0155(4) 0.0060(3)
W28 0.0272(4) 0.0341(4) 0.0155(3) -0.0033(3) 0.0111(3) -0.0065(3)
W29 0.0220(4) 0.0301(4) 0.0219(4) 0.0053(3) 0.0097(3) 0.0060(3)
W30 0.0265(4) 0.0233(3) 0.0295(4) -0.0005(3) 0.0150(3) -0.0041(3)
W31 0.0210(4) 0.0356(4) 0.0143(3) 0.0004(3) 0.0083(3) 0.0055(3)
W32 0.0201(4) 0.0340(4) 0.0194(3) 0.0024(3) 0.0103(3) -0.0001(3)
W33 0.0329(5) 0.0327(4) 0.0301(4) 0.0026(3) 0.0169(4) 0.0093(3)
Ce1 0.0226(5) 0.0200(4) 0.0206(5) 0.0003(4) 0.0128(4) 0.0028(4)
Ce2 0.0228(5) 0.0204(4) 0.0157(4) 0.0001(3) 0.0091(4) -0.0033(4)
Ce3 0.0215(5) 0.0189(4) 0.0172(4) 0.0010(3) 0.0092(4) -0.0010(4)
O1 0.007(4) 0.017(4) 0.012(4) 0.003(3) -0.002(3) 0.005(3)
O2 0.006(5) 0.032(5) 0.015(5) -0.009(4) 0.001(4) -0.006(4)
O3 0.025(6) 0.011(5) 0.019(6) -0.009(4) 0.004(5) 0.003(4)
O4 0.023(7) 0.028(6) 0.016(6) 0.003(4) 0.004(5) 0.006(5)
O5 0.016(6) 0.038(6) 0.011(5) 0.000(5) 0.000(5) -0.005(5)
O6 0.007(4) 0.015(4) 0.019(4) 0.000(4) 0.002(4) -0.006(3)
O7 0.019(6) 0.025(5) 0.011(5) 0.003(4) 0.009(5) -0.006(5)
O8 0.045(8) 0.022(6) 0.022(6) 0.001(5) 0.019(6) 0.005(5)
O9 0.037(7) 0.021(5) 0.015(5) -0.001(4) 0.013(5) 0.001(5)
O10 0.018(6) 0.019(5) 0.024(6) 0.001(4) 0.007(5) -0.003(4)
O11 0.017(6) 0.020(5) 0.011(5) 0.000(4) 0.008(4) -0.003(4)
O12 0.020(7) 0.034(6) 0.027(6) 0.001(5) 0.007(5) -0.009(5)
O13 0.036(8) 0.035(6) 0.028(7) 0.007(5) 0.014(6) -0.007(5)
O14 0.012(5) 0.037(5) 0.023(5) 0.001(4) 0.008(4) 0.011(4)
O15 0.018(6) 0.044(7) 0.016(6) 0.011(5) 0.002(5) -0.005(5)
O16 0.015(5) 0.035(5) 0.024(5) -0.003(4) 0.012(4) 0.002(4)
O17 0.037(7) 0.020(5) 0.016(5) 0.011(4) 0.012(5) 0.013(5)
O18 0.040(8) 0.020(6) 0.030(6) -0.014(5) 0.020(6) -0.006(5)
O19 0.019(6) 0.023(5) 0.017(5) -0.002(4) 0.007(5) 0.001(5)
O20 0.025(7) 0.025(6) 0.014(5) -0.004(4) 0.006(5) -0.009(5)
O21 0.018(6) 0.030(6) 0.031(6) 0.004(5) 0.008(5) -0.008(5)
O22 0.027(7) 0.027(6) 0.010(5) 0.001(4) 0.006(5) 0.000(5)
O23 0.025(7) 0.029(6) 0.034(7) 0.006(5) 0.019(6) -0.005(5)
O24 0.021(6) 0.026(5) 0.034(6) 0.002(4) 0.012(5) 0.012(4)
O25 0.029(7) 0.036(6) 0.009(5) -0.003(4) 0.005(5) -0.004(5)
O26 0.023(6) 0.022(5) 0.013(5) -0.001(4) 0.009(5) 0.002(5)
O27 0.019(7) 0.055(8) 0.038(7) 0.005(6) 0.012(6) 0.006(6)
O28 0.020(7) 0.037(6) 0.018(6) -0.011(5) 0.004(5) 0.001(5)
O29 0.022(5) 0.020(5) 0.009(4) -0.004(4) 0.001(4) -0.005(4)
O30 0.028(7) 0.039(7) 0.030(7) 0.007(5) 0.018(6) 0.006(5)
O31 0.022(6) 0.030(6) 0.009(5) -0.007(4) 0.002(5) -0.007(5)
O32 0.006(6) 0.022(5) 0.027(6) -0.004(4) 0.001(5) -0.005(4)
O33 0.028(7) 0.035(6) 0.021(6) 0.007(5) 0.012(5) -0.003(5)
O34 0.016(7) 0.057(8) 0.018(6) 0.008(5) 0.004(5) -0.004(5)
O35 0.033(7) 0.035(6) 0.015(6) 0.006(5) 0.015(5) 0.001(5)
O36 0.021(7) 0.026(6) 0.029(6) 0.013(5) 0.009(5) 0.010(5)
O37 0.022(7) 0.055(8) 0.025(6) -0.005(5) 0.002(5) 0.009(6)
O38 0.029(7) 0.025(6) 0.019(6) 0.005(5) 0.001(5) 0.005(5)
O39 0.035(7) 0.029(6) 0.024(6) 0.009(5) 0.018(6) -0.003(5)
O40 0.009(6) 0.030(6) 0.016(5) 0.009(4) 0.003(4) 0.009(4)
O41 0.040(8) 0.024(6) 0.028(6) 0.013(5) 0.020(6) 0.000(5)
O42 0.032(8) 0.057(8) 0.014(6) -0.007(5) 0.004(5) -0.004(6)
O43 0.030(7) 0.018(5) 0.035(7) 0.001(5) 0.023(6) 0.005(5)
O44 0.047(9) 0.033(7) 0.049(8) -0.008(6) 0.021(7) -0.007(6)
O45 0.034(8) 0.026(6) 0.046(7) 0.005(5) 0.025(6) -0.006(5)
O46 0.025(5) 0.043(5) 0.035(5) -0.001(4) 0.018(4) 0.001(4)
O47 0.022(6) 0.036(6) 0.010(5) -0.001(4) 0.004(5) -0.007(5)
O48 0.012(5) 0.019(4) 0.014(4) -0.007(4) -0.006(4) -0.001(4)
O49 0.034(7) 0.025(6) 0.024(6) 0.005(5) 0.010(5) -0.008(5)
O50 0.023(7) 0.036(6) 0.024(6) 0.004(5) 0.013(5) -0.003(5)
O51 0.022(7) 0.040(6) 0.020(6) 0.001(5) 0.014(5) 0.013(5)
O52 0.032(7) 0.030(6) 0.017(6) -0.002(5) 0.004(5) 0.010(5)
O53 0.025(7) 0.037(6) 0.016(6) 0.000(5) 0.000(5) -0.013(5)
O54 0.021(5) 0.037(5) 0.022(5) 0.000(4) 0.013(4) -0.010(4)
O55 0.034(7) 0.037(7) 0.025(6) -0.001(5) 0.014(6) 0.007(5)
O56 0.042(6) 0.025(6) 0.024(6) 0.002(5) 0.021(6) 0.003(5)
O57 0.012(6) 0.027(6) 0.029(6) -0.005(5) 0.006(5) -0.010(5)
O58 0.050(9) 0.033(6) 0.025(6) -0.001(5) 0.027(6) -0.003(6)
O59 0.034(7) 0.024(6) 0.025(6) -0.006(5) 0.016(5) 0.011(5)
O60 0.009(5) 0.036(5) 0.020(5) -0.003(4) -0.001(4) 0.000(4)
O61 0.028(7) 0.028(6) 0.018(6) -0.002(5) 0.003(5) -0.006(5)
O62 0.039(7) 0.022(6) 0.018(6) 0.003(4) 0.012(5) -0.005(5)
O63 0.039(8) 0.046(7) 0.031(7) -0.013(5) 0.017(6) -0.007(6)
O64 0.028(6) 0.051(6) 0.034(6) -0.002(5) 0.012(5) 0.002(5)
O65 0.021(7) 0.043(7) 0.034(7) 0.009(5) 0.014(6) 0.016(5)
O66 0.040(8) 0.049(7) 0.014(6) -0.007(5) 0.009(6) 0.016(6)
O67 0.019(5) 0.040(5) 0.008(5) -0.002(4) 0.003(4) -0.003(4)
O68 0.033(7) 0.029(6) 0.034(7) -0.005(5) 0.022(6) 0.008(5)
O69 0.034(8) 0.049(7) 0.015(6) -0.004(5) 0.012(5) -0.009(6)
O70 0.043(8) 0.028(6) 0.053(8) -0.006(5) 0.031(7) 0.006(6)
O71 0.021(6) 0.030(6) 0.017(6) -0.007(4) 0.010(5) -0.001(5)
O72 0.032(7) 0.039(7) 0.025(6) 0.006(5) 0.010(6) -0.009(5)
O73 0.021(7) 0.025(6) 0.031(6) 0.010(5) 0.009(5) -0.003(5)
O74 0.034(7) 0.034(6) 0.021(6) 0.007(5) 0.015(5) -0.002(5)
O75 0.032(6) 0.034(5) 0.020(5) 0.004(4) 0.016(5) -0.008(5)
O76 0.026(7) 0.044(7) 0.007(5) -0.001(5) 0.006(5) -0.001(5)
O77 0.044(8) 0.034(7) 0.030(7) 0.012(5) 0.015(6) 0.002(6)
O78 0.031(7) 0.016(5) 0.023(6) 0.003(4) 0.005(5) -0.002(5)
O79 0.028(7) 0.030(6) 0.022(6) 0.001(5) 0.008(5) 0.000(5)
O80 0.024(6) 0.046(6) 0.021(5) 0.023(5) 0.002(5) -0.001(5)
O81 0.027(7) 0.038(7) 0.030(7) 0.002(5) 0.014(6) 0.001(5)
O82 0.041(8) 0.031(6) 0.029(7) 0.012(5) 0.013(6) 0.018(6)
O83 0.029(6) 0.021(5) 0.017(5) -0.001(4) 0.014(4) -0.010(4)
O84 0.029(7) 0.025(6) 0.018(6) -0.008(4) 0.015(5) -0.009(5)
O85 0.035(8) 0.029(6) 0.037(7) 0.004(5) 0.020(6) 0.001(5)
O86 0.016(5) 0.033(5) 0.017(4) -0.002(4) 0.012(4) -0.002(4)
O87 0.028(7) 0.015(5) 0.023(6) 0.006(4) 0.016(5) 0.004(5)
O88 0.008(5) 0.031(5) 0.042(6) -0.002(5) 0.004(5) -0.001(4)
O89 0.028(7) 0.032(6) 0.029(6) 0.007(5) 0.012(6) 0.001(5)
O90 0.020(6) 0.048(7) 0.013(5) -0.006(5) -0.004(5) 0.017(5)
O91 0.034(8) 0.036(7) 0.036(7) 0.002(5) 0.020(6) 0.004(6)
O92 0.058(9) 0.034(7) 0.030(7) -0.003(5) 0.009(7) -0.014(6)
O93 0.016(6) 0.033(6) 0.029(6) 0.004(5) 0.014(5) -0.003(5)
O94 0.049(7) 0.051(6) 0.020(5) -0.009(5) 0.014(5) -0.005(5)
O95 0.038(8) 0.047(7) 0.027(7) 0.019(6) -0.005(6) 0.002(6)
O96 0.035(7) 0.073(9) 0.022(6) 0.002(6) 0.009(5) -0.015(7)
O97 0.042(8) 0.043(7) 0.054(8) -0.014(6) 0.020(7) -0.024(6)
O98 0.040(8) 0.024(6) 0.055(8) -0.015(5) 0.025(7) -0.015(5)
O99 0.026(8) 0.062(8) 0.039(7) 0.011(6) 0.010(6) 0.010(6)
O100 0.024(7) 0.058(8) 0.023(6) -0.009(5) 0.009(5) -0.018(6)
O101 0.024(7) 0.051(7) 0.034(7) -0.005(6) 0.017(6) -0.002(6)
O102 0.021(7) 0.024(6) 0.028(6) -0.017(5) -0.006(5) 0.003(5)
O103 0.047(8) 0.032(6) 0.029(7) 0.000(5) 0.012(6) 0.000(6)
O104 0.042(9) 0.062(8) 0.037(7) -0.018(6) 0.029(7) -0.003(7)
O105 0.051(9) 0.065(8) 0.016(6) 0.001(6) 0.020(6) 0.003(7)
O106 0.033(8) 0.034(6) 0.035(7) 0.001(5) 0.022(6) 0.010(5)
O107 0.047(9) 0.053(8) 0.041(8) 0.005(6) 0.021(7) -0.006(7)
O108 0.033(8) 0.062(8) 0.020(6) -0.005(6) 0.003(6) -0.007(6)
O109 0.060(10) 0.035(7) 0.062(9) 0.008(6) 0.034(8) 0.012(7)
O110 0.037(9) 0.086(10) 0.033(8) 0.002(7) -0.007(7) 0.013(7)
O111 0.068(10) 0.037(7) 0.055(9) 0.007(6) 0.034(8) 0.013(7)
O112 0.053(9) 0.053(8) 0.042(8) 0.008(6) 0.027(7) -0.015(7)
O113 0.030(8) 0.078(10) 0.032(7) 0.009(7) -0.003(6) 0.004(7)
O114 0.030(8) 0.072(9) 0.034(7) -0.002(6) 0.025(6) -0.001(7)
O1W 0.054(9) 0.019(6) 0.095(11) -0.002(6) 0.048(9) -0.004(6)
O2W 0.054(9) 0.077(9) 0.013(6) -0.003(6) 0.004(6) -0.015(7)
O3W 0.070(10) 0.015(6) 0.077(10) -0.001(6) 0.041(9) 0.005(6)
O4W 0.046(9) 0.017(6) 0.096(11) 0.001(6) 0.047(8) 0.007(6)
O5W 0.035(8) 0.044(7) 0.025(6) 0.003(5) 0.010(6) 0.001(6)
O6W 0.034(8) 0.045(7) 0.020(6) -0.007(5) 0.000(6) 0.002(6)
O7W 0.028(7) 0.045(7) 0.022(6) -0.005(5) -0.006(5) -0.001(6)
O8W 0.029(7) 0.046(7) 0.031(7) 0.011(5) 0.009(6) 0.014(6)
O9W 0.022(6) 0.041(6) 0.040(6) 0.004(5) 0.015(5) 0.009(5)
Na1 0.042(2) 0.040(2) 0.039(2) 0.0007(10) 0.0125(11) -0.0028(10)
N1 0.066(9) 0.086(9) 0.080(9) -0.007(8) 0.012(8) 0.010(8)
C1 0.100(13) 0.121(13) 0.112(13) 0.008(9) 0.028(9) 0.006(9)
C2 0.13(3) 0.09(2) 0.12(3) -0.028(19) -0.06(2) 0.01(2)
N2 0.063(9) 0.061(8) 0.067(9) 0.004(7) 0.016(7) 0.003(7)
C3 0.067(18) 0.049(14) 0.14(2) -0.041(15) 0.025(18) -0.031(13)
C4 0.037(16) 0.19(3) 0.067(18) -0.006(18) -0.006(14) 0.036(18)
N3 0.038(15) 0.049(14) 0.079(18) 0.000 0.037(14) 0.000
C5 0.055(17) 0.086(18) 0.075(18) -0.011(13) 0.015(14) -0.029(13)
N4 0.085(13) 0.094(12) 0.081(12) 0.010(9) 0.018(9) -0.001(9)
N4A 0.15(4) 0.14(4) 0.15(4) -0.001(10) 0.042(14) 0.000(10)
C6 0.116(14) 0.128(14) 0.119(14) -0.002(9) 0.030(9) -0.016(9)
C7 0.18(2) 0.18(2) 0.18(2) -0.003(10) 0.046(11) -0.007(10)
N5 0.181(16) 0.187(16) 0.180(16) 0.009(10) 0.040(10) -0.001(10)
C8 0.134(15) 0.134(15) 0.128(14) 0.001(9) 0.033(10) 0.000(9)
C9 0.165(18) 0.166(18) 0.169(18) 0.011(10) 0.034(10) -0.003(10)
O10W 0.029(4) 0.030(4) 0.029(4) 0.0006(10) 0.0079(15) -0.0006(10)
O11W 0.027(5) 0.027(5) 0.027(5) 0.0003(10) 0.0074(16) -0.0007(10)
O12W 0.043(9) 0.026(8) 0.071(9) 0.018(7) 0.021(8) 0.013(7)
O13W 0.038(11) 0.036(10) 0.058(11) 0.000(8) 0.015(8) 0.015(8)
O14W 0.057(10) 0.028(9) 0.042(10) 0.002(8) -0.015(8) -0.003(8)
O15W 0.024(10) 0.046(11) 0.039(10) -0.012(8) 0.008(8) 0.005(8)
O16W 0.051(13) 0.039(12) 0.080(14) -0.002(9) 0.022(9) -0.009(9)
O17W 0.039(9) 0.042(9) 0.032(9) 0.016(6) 0.011(7) -0.011(6)
O18W 0.028(14) 0.033(13) 0.033(13) -0.006(9) 0.009(9) 0.001(9)
O19W 0.044(11) 0.045(11) 0.035(10) 0.025(8) 0.006(8) -0.014(8)

loop_
_atom_type_symbol
_atom_type_description
_atom_type_scat_dispersion_real
_atom_type_scat_dispersion_imag
_atom_type_scat_source
C C 0.0033 0.0016 'International Tables Vol C Tables 4.2.6.8 and 6.1.1.4'
H H 0.0000 0.0000 'International Tables Vol C Tables 4.2.6.8 and 6.1.1.4'
N N 0.0061 0.0033 'International Tables Vol C Tables 4.2.6.8 and 6.1.1.4'
O O 0.0106 0.0060 'International Tables Vol C Tables 4.2.6.8 and 6.1.1.4'
W W -0.8490 6.8722 'International Tables Vol C Tables 4.2.6.8 and 6.1.1.4'
Ce Ce -0.2486 2.6331 'International Tables Vol C Tables 4.2.6.8 and 6.1.1.4'
Na Na 0.0362 0.0249 'International Tables Vol C Tables 4.2.6.8 and 6.1.1.4'

loop_
_geom_angle_atom_site_label_1
_geom_angle_atom_site_label_2
_geom_angle_atom_site_label_3
_geom_angle
_geom_angle_site_symmetry_1
_geom_angle_site_symmetry_3
O31 W1 O19 100.9(4) . .
O31 W1 O6 100.2(4) . .
O19 W1 O6 97.6(4) . .
O31 W1 O36 95.2(4) . .
O19 W1 O36 161.6(4) . .
O6 W1 O36 88.2(4) . .
O31 W1 O87 94.8(4) . .
O19 W1 O87 88.3(4) . .
O6 W1 O87 162.4(4) . .
O36 W1 O87 81.4(4) . .
O31 W1 O57 167.5(4) . .
O19 W1 O57 87.1(4) . .
O6 W1 O57 88.0(4) . .
O36 W1 O57 75.5(4) . .
O87 W1 O57 75.8(4) . .
O22 W2 O48 101.5(4) . .
O22 W2 O3 101.1(4) . .
O48 W2 O3 97.0(4) . .
O22 W2 O26 96.4(4) . .
O48 W2 O26 88.3(4) . .
O3 W2 O26 160.3(4) . .
O22 W2 O78 93.0(4) . .
O48 W2 O78 162.9(4) . .
O3 W2 O78 88.8(4) . .
O26 W2 O78 81.2(4) . .
O22 W2 O60 166.2(4) . .
O48 W2 O60 88.9(4) . .
O3 W2 O60 86.5(4) . .
O26 W2 O60 74.6(4) . .
O78 W2 O60 75.4(4) . .
O68 W3 O93 104.4(5) . .
O68 W3 O14 100.8(5) . .
O93 W3 O14 94.2(4) . .
O68 W3 O18 98.5(5) . .
O93 W3 O18 96.8(4) . .
O14 W3 O18 154.7(4) . .
O68 W3 O52 92.6(4) . .
O93 W3 O52 163.0(4) . .
O14 W3 O52 81.3(4) . .
O18 W3 O52 81.6(4) . .
O68 W3 O71 164.8(4) . .
O93 W3 O71 90.1(4) . .
O14 W3 O71 82.3(4) . .
O18 W3 O71 74.9(4) . .
O52 W3 O71 73.1(3) . .
O45 W4 O61 102.2(5) . .
O45 W4 O10 98.8(4) . .
O61 W4 O10 98.5(4) . .
O45 W4 O4 103.6(5) . .
O61 W4 O4 87.5(4) . .
O10 W4 O4 155.1(4) . .
O45 W4 O49 92.7(5) . .
O61 W4 O49 163.6(4) . .
O10 W4 O49 85.8(4) . .
O4 W4 O49 82.3(4) . .
O45 W4 O6 169.7(4) . .
O61 W4 O6 83.7(4) . .
O10 W4 O6 71.8(3) . .
O4 W4 O6 85.0(3) . .
O49 W4 O6 82.6(4) . .
O45 W4 Ce2 101.8(3) . .
O61 W4 Ce2 41.5(3) . .
O10 W4 Ce2 138.0(3) . .
O4 W4 Ce2 46.7(3) . .
O49 W4 Ce2 128.8(3) . .
O6 W4 Ce2 88.2(2) . .
O85 W5 O50 101.9(5) . .
O85 W5 O103 99.7(5) . .
O50 W5 O103 98.8(5) . .
O85 W5 O1 101.5(4) . .
O50 W5 O1 87.8(4) . .
O103 W5 O1 156.0(4) . .
O85 W5 O41 91.8(5) . .
O50 W5 O41 164.1(4) . .
O103 W5 O41 86.7(4) . .
O1 W5 O41 81.5(4) . .
O85 W5 O32 170.4(4) . .
O50 W5 O32 84.9(4) . .
O103 W5 O32 72.3(4) . .
O1 W5 O32 85.4(3) . .
O41 W5 O32 82.5(4) . .
O85 W5 Ce3 99.8(3) . .
O50 W5 Ce3 42.1(3) . .
O103 W5 Ce3 139.3(3) . .
O1 W5 Ce3 46.4(2) . .
O41 W5 Ce3 127.8(3) . .
O32 W5 Ce3 89.8(2) . .
O69 W6 O29 101.3(4) . .
O69 W6 O53 100.2(5) . .
O29 W6 O53 95.8(4) . .
O69 W6 O1 102.3(4) . .
O29 W6 O1 88.2(4) . .
O53 W6 O1 155.9(4) . .
O69 W6 O38 93.3(4) . .
O29 W6 O38 164.5(4) . .
O53 W6 O38 86.4(4) . .
O1 W6 O38 83.7(4) . .
O69 W6 O83 173.4(4) . .
O29 W6 O83 82.8(4) . .
O53 W6 O83 74.2(4) . .
O1 W6 O83 82.8(3) . .
O38 W6 O83 83.1(4) . .
O69 W6 Ce3 98.5(3) . .
O29 W6 Ce3 42.8(3) . .
O53 W6 Ce3 137.4(3) . .
O1 W6 Ce3 46.6(2) . .
O38 W6 Ce3 130.2(3) . .
O83 W6 Ce3 88.0(2) . .
O82 W7 O43 102.4(5) . .
O82 W7 O56 101.4(5) . .
O43 W7 O56 98.6(4) . .
O82 W7 O51 98.3(5) . .
O43 W7 O51 90.7(4) . .
O56 W7 O51 155.8(4) . .
O82 W7 O79 90.8(4) . .
O43 W7 O79 165.2(4) . .
O56 W7 O79 85.2(4) . .
O51 W7 O79 80.6(4) . .
O82 W7 O3 168.8(4) . .
O43 W7 O3 86.1(4) . .
O56 W7 O3 84.2(4) . .
O51 W7 O3 74.1(4) . .
O79 W7 O3 80.0(3) . .
O102 W8 O28 102.8(5) . .
O102 W8 O16 103.4(4) . .
O28 W8 O16 91.5(4) . .
O102 W8 O18 97.6(4) . .
O28 W8 O18 90.5(4) . .
O16 W8 O18 157.9(4) . .
O102 W8 O90 97.6(5) . .
O28 W8 O90 159.5(4) . .
O16 W8 O90 85.2(4) . .
O18 W8 O90 85.2(4) . .
O102 W8 O71 164.7(4) . .
O28 W8 O71 88.6(4) . .
O16 W8 O71 86.2(4) . .
O18 W8 O71 71.8(4) . .
O90 W8 O71 70.9(4) . .
O46 W9 O9 100.7(5) . .
O46 W9 O25 100.7(5) . .
O9 W9 O25 95.2(4) . .
O46 W9 O4 102.6(4) . .
O9 W9 O4 87.6(4) . .
O25 W9 O4 155.5(4) . .
O46 W9 O20 94.6(4) . .
O9 W9 O20 163.9(4) . .
O25 W9 O20 86.7(4) . .
O4 W9 O20 84.3(4) . .
O46 W9 O19 174.3(4) . .
O9 W9 O19 81.5(4) . .
O25 W9 O19 73.7(4) . .
O4 W9 O19 82.7(4) . .
O20 W9 O19 83.8(4) . .
O46 W9 Ce2 98.7(3) . .
O9 W9 Ce2 42.2(3) . .
O25 W9 Ce2 136.0(3) . .
O4 W9 Ce2 46.3(3) . .
O20 W9 Ce2 130.5(3) . .
O19 W9 Ce2 86.4(2) . .
O92 W10 O39 101.9(5) . .
O92 W10 O59 100.3(5) . .
O39 W10 O59 98.6(5) . .
O92 W10 O53 99.8(5) . .
O39 W10 O53 91.7(4) . .
O59 W10 O53 154.9(4) . .
O92 W10 O76 90.4(4) . .
O39 W10 O76 166.4(4) . .
O59 W10 O76 84.5(4) . .
O53 W10 O76 80.6(4) . .
O92 W10 O83 169.0(4) . .
O39 W10 O83 87.2(4) . .
O59 W10 O83 84.2(4) . .
O53 W10 O83 73.5(4) . .
O76 W10 O83 80.0(3) . .
O70 W11 O30 100.5(5) . .
O70 W11 O17 99.8(5) . .
O30 W11 O17 99.2(4) . .
O70 W11 O2 101.9(5) . .
O30 W11 O2 87.8(4) . .
O17 W11 O2 155.6(4) . .
O70 W11 O28 93.4(5) . .
O30 W11 O28 164.3(4) . .
O17 W11 O28 85.5(4) . .
O2 W11 O28 82.1(4) . .
O70 W11 O48 171.5(4) . .
O30 W11 O48 84.3(4) . .
O17 W11 O48 72.4(4) . .
O2 W11 O48 85.1(3) . .
O28 W11 O48 82.8(4) . .
O70 W11 Ce1 99.2(3) . .
O30 W11 Ce1 41.8(3) . .
O17 W11 Ce1 139.3(3) . .
O2 W11 Ce1 46.6(3) . .
O28 W11 Ce1 128.7(3) . .
O48 W11 Ce1 89.1(2) . .
O80 W12 O49 103.3(5) . .
O80 W12 O20 102.5(5) . .
O49 W12 O20 90.5(4) . .
O80 W12 O8 96.9(4) . .
O49 W12 O8 90.1(4) . .
O20 W12 O8 159.8(4) . .
O80 W12 O47 97.2(5) . .
O49 W12 O47 159.4(4) . .
O20 W12 O47 86.8(4) . .
O8 W12 O47 85.5(4) . .
O80 W12 O7 164.5(4) . .
O49 W12 O7 87.5(4) . .
O20 W12 O7 88.3(4) . .
O8 W12 O7 71.6(4) . .
O47 W12 O7 72.0(4) . .
O95 W13 O38 102.5(5) . .
O95 W13 O41 103.9(5) . .
O38 W13 O41 89.8(4) . .
O95 W13 O33 98.8(5) . .
O38 W13 O33 158.0(4) . .
O41 W13 O33 90.3(4) . .
O95 W13 O34 97.4(5) . .
O38 W13 O34 87.3(4) . .
O41 W13 O34 158.7(4) . .
O33 W13 O34 84.7(4) . .
O95 W13 O84 165.6(4) . .
O38 W13 O84 86.6(4) . .
O41 W13 O84 87.0(4) . .
O33 W13 O84 71.4(4) . .
O34 W13 O84 71.8(4) . .
O11 W14 O83 100.7(4) . .
O11 W14 O32 101.7(4) . .
O83 W14 O32 95.7(4) . .
O11 W14 O55 94.6(4) . .
O83 W14 O55 89.7(4) . .
O32 W14 O55 161.6(4) . .
O11 W14 O67 97.1(4) . .
O83 W14 O67 160.5(4) . .
O32 W14 O67 88.5(4) . .
O55 W14 O67 80.8(4) . .
O11 W14 O86 167.2(4) . .
O83 W14 O86 86.7(4) . .
O32 W14 O86 87.8(4) . .
O55 W14 O86 74.9(4) . .
O67 W14 O86 74.4(4) . .
O113 W15 O36 106.3(5) . .
O113 W15 O21 100.3(5) . .
O36 W15 O21 88.6(4) . .
O113 W15 O27 100.8(5) . .
O36 W15 O27 152.6(5) . .
O21 W15 O27 90.3(4) . .
O113 W15 O88 96.0(5) . .
O36 W15 O88 86.2(4) . .
O21 W15 O88 163.7(4) . .
O27 W15 O88 87.3(4) . .
O113 W15 O57 171.9(5) . .
O36 W15 O57 76.9(4) . .
O21 W15 O57 87.1(4) . .
O27 W15 O57 75.8(4) . .
O88 W15 O57 76.7(4) . .
O101 W16 O107 101.4(5) . .
O101 W16 O108 95.5(5) . .
O107 W16 O108 101.3(5) . .
O101 W16 O103 96.2(5) . .
O107 W16 O103 98.2(5) . .
O108 W16 O103 154.8(5) . .
O101 W16 O89 171.0(5) . .
O107 W16 O89 87.6(5) . .
O108 W16 O89 82.6(4) . .
O103 W16 O89 82.4(4) . .
O101 W16 O32 91.0(4) . .
O107 W16 O32 165.9(5) . .
O108 W16 O32 84.0(4) . .
O103 W16 O32 73.5(4) . .
O89 W16 O32 80.1(4) . .
O63 W17 O40 99.1(4) . .
O63 W17 O51 101.4(5) . .
O40 W17 O51 94.4(4) . .
O63 W17 O2 100.9(5) . .
O40 W17 O2 88.4(4) . .
O51 W17 O2 156.8(4) . .
O63 W17 O16 96.2(4) . .
O40 W17 O16 164.2(4) . .
O51 W17 O16 86.1(4) . .
O2 W17 O16 85.0(4) . .
O63 W17 O3 175.5(4) . .
O40 W17 O3 82.5(4) . .
O51 W17 O3 74.2(4) . .
O2 W17 O3 83.3(3) . .
O16 W17 O3 82.5(4) . .
O63 W17 Ce1 96.7(3) . .
O40 W17 Ce1 43.0(3) . .
O51 W17 Ce1 136.1(3) . .
O2 W17 Ce1 46.3(3) . .
O16 W17 Ce1 131.2(3) . .
O3 W17 Ce1 87.3(2) . .
O98 W18 O62 102.5(5) . .
O98 W18 O24 101.6(5) . .
O62 W18 O24 98.2(5) . .
O98 W18 O25 98.9(5) . .
O62 W18 O25 89.6(4) . .
O24 W18 O25 155.9(4) . .
O98 W18 O54 90.8(4) . .
O62 W18 O54 165.0(4) . .
O24 W18 O54 85.7(4) . .
O25 W18 O54 81.4(4) . .
O98 W18 O19 169.5(5) . .
O62 W18 O19 85.4(4) . .
O24 W18 O19 83.9(4) . .
O25 W18 O19 73.9(4) . .
O54 W18 O19 80.6(3) . .
O96 W19 O26 106.0(5) . .
O96 W19 O65 101.0(5) . .
O26 W19 O65 88.6(4) . .
O96 W19 O15 100.3(5) . .
O26 W19 O15 153.1(4) . .
O65 W19 O15 91.4(4) . .
O96 W19 O12 94.1(5) . .
O26 W19 O12 87.1(4) . .
O65 W19 O12 164.9(4) . .
O15 W19 O12 85.9(4) . .
O96 W19 O60 169.3(5) . .
O26 W19 O60 76.1(4) . .
O65 W19 O60 89.5(4) . .
O15 W19 O60 77.0(4) . .
O12 W19 O60 75.5(4) . .
O72 W20 O23 104.3(5) . .
O72 W20 O8 100.8(5) . .
O23 W20 O8 98.4(4) . .
O72 W20 O5 98.5(5) . .
O23 W20 O5 93.4(4) . .
O8 W20 O5 154.0(4) . .
O72 W20 O74 93.7(4) . .
O23 W20 O74 161.8(4) . .
O8 W20 O74 80.9(4) . .
O5 W20 O74 80.7(4) . .
O72 W20 O7 165.6(4) . .
O23 W20 O7 90.0(4) . .
O8 W20 O7 75.0(4) . .
O5 W20 O7 81.9(4) . .
O74 W20 O7 72.2(3) . .
O42 W21 O97 101.6(5) . .
O42 W21 O21 96.9(5) . .
O97 W21 O21 101.9(5) . .
O42 W21 O10 94.6(5) . .
O97 W21 O10 97.9(5) . .
O21 W21 O10 154.6(4) . .
O42 W21 O23 171.0(5) . .
O97 W21 O23 87.4(5) . .
O21 W21 O23 81.7(4) . .
O10 W21 O23 83.4(4) . .
O42 W21 O6 89.8(4) . .
O97 W21 O6 166.1(5) . .
O21 W21 O6 84.3(4) . .
O10 W21 O6 73.2(4) . .
O23 W21 O6 81.2(3) . .
O114 W22 O81 100.3(5) . .
O114 W22 O100 101.0(5) . .
O81 W22 O100 89.4(5) . .
O114 W22 O106 96.5(5) . .
O81 W22 O106 89.6(5) . .
O100 W22 O106 162.4(4) . .
O114 W22 O64 95.1(5) . .
O81 W22 O64 164.6(4) . .
O100 W22 O64 87.7(5) . .
O106 W22 O64 88.5(5) . .
O114 W22 O86 165.9(5) . .
O81 W22 O86 90.6(4) . .
O100 W22 O86 88.0(4) . .
O106 W22 O86 74.4(4) . .
O64 W22 O86 74.2(4) . .
O110 W23 O67 105.1(5) . .
O110 W23 O108 102.0(6) . .
O67 W23 O108 88.9(4) . .
O110 W23 O64 100.3(5) . .
O67 W23 O64 154.2(5) . .
O108 W23 O64 90.3(5) . .
O110 W23 O37 93.8(6) . .
O67 W23 O37 87.2(4) . .
O108 W23 O37 164.2(5) . .
O64 W23 O37 86.5(4) . .
O110 W23 O86 169.7(5) . .
O67 W23 O86 77.4(4) . .
O108 W23 O86 87.9(4) . .
O64 W23 O86 76.8(4) . .
O37 W23 O86 76.3(4) . .
O105 W24 O76 104.9(5) . .
O105 W24 O34 100.2(5) . .
O76 W24 O34 99.0(4) . .
O105 W24 O81 99.4(5) . .
O76 W24 O81 91.7(4) . .
O34 W24 O81 154.4(4) . .
O105 W24 O75 94.7(5) . .
O76 W24 O75 160.0(4) . .
O34 W24 O75 81.3(4) . .
O81 W24 O75 80.8(4) . .
O105 W24 O84 166.6(5) . .
O76 W24 O84 88.3(4) . .
O34 W24 O84 74.9(4) . .
O81 W24 O84 82.3(4) . .
O75 W24 O84 72.4(3) . .
O112 W25 O89 104.9(5) . .
O112 W25 O33 100.3(5) . .
O89 W25 O33 98.1(5) . .
O112 W25 O100 99.3(5) . .
O89 W25 O100 93.6(4) . .
O33 W25 O100 153.8(4) . .
O112 W25 O75 93.3(5) . .
O89 W25 O75 161.8(4) . .
O33 W25 O75 79.8(4) . .
O100 W25 O75 81.8(4) . .
O112 W25 O84 164.7(5) . .
O89 W25 O84 90.1(4) . .
O33 W25 O84 73.9(4) . .
O100 W25 O84 82.7(4) . .
O75 W25 O84 71.9(3) . .
O104 W26 O58 99.0(5) . .
O104 W26 O5 100.5(5) . .
O58 W26 O5 88.2(4) . .
O104 W26 O27 97.4(5) . .
O58 W26 O27 163.6(4) . .
O5 W26 O27 87.6(4) . .
O104 W26 O91 97.8(5) . .
O58 W26 O91 89.8(5) . .
O5 W26 O91 161.7(4) . .
O27 W26 O91 89.3(5) . .
O104 W26 O57 168.6(5) . .
O58 W26 O57 89.5(4) . .
O5 W26 O57 87.2(4) . .
O27 W26 O57 74.4(4) . .
O91 W26 O57 74.6(4) . .
O109 W27 O87 103.0(5) . .
O109 W27 O91 103.7(5) . .
O87 W27 O91 153.1(4) . .
O109 W27 O24 98.8(5) . .
O87 W27 O24 86.0(4) . .
O91 W27 O24 87.3(5) . .
O109 W27 O88 97.7(5) . .
O87 W27 O88 89.6(4) . .
O91 W27 O88 89.5(5) . .
O24 W27 O88 163.5(4) . .
O109 W27 O57 175.1(5) . .
O87 W27 O57 77.1(4) . .
O91 W27 O57 76.5(4) . .
O24 W27 O57 86.1(4) . .
O88 W27 O57 77.4(4) . .
O94 W28 O54 104.9(5) . .
O94 W28 O47 99.8(5) . .
O54 W28 O47 97.0(4) . .
O94 W28 O58 99.5(5) . .
O54 W28 O58 93.3(4) . .
O47 W28 O58 154.9(4) . .
O94 W28 O74 95.1(5) . .
O54 W28 O74 159.7(4) . .
O47 W28 O74 83.2(4) . .
O58 W28 O74 79.3(4) . .
O94 W28 O7 166.5(4) . .
O54 W28 O7 88.5(4) . .
O47 W28 O7 76.3(4) . .
O58 W28 O7 81.2(4) . .
O74 W28 O7 71.7(3) . .
O99 W29 O77 100.2(5) . .
O99 W29 O65 100.3(5) . .
O77 W29 O65 95.1(5) . .
O99 W29 O17 100.2(5) . .
O77 W29 O17 96.4(5) . .
O65 W29 O17 154.3(4) . .
O99 W29 O93 88.6(5) . .
O77 W29 O93 171.0(4) . .
O65 W29 O93 81.4(4) . .
O17 W29 O93 83.7(4) . .
O99 W29 O48 167.9(5) . .
O77 W29 O48 90.8(4) . .
O65 W29 O48 83.7(4) . .
O17 W29 O48 73.3(3) . .
O93 W29 O48 80.6(3) . .
O44 W30 O78 103.7(5) . .
O44 W30 O12 99.0(5) . .
O78 W30 O12 91.1(4) . .
O44 W30 O56 98.2(5) . .
O78 W30 O56 87.9(4) . .
O12 W30 O56 162.5(4) . .
O44 W30 O73 102.3(5) . .
O78 W30 O73 153.8(4) . .
O12 W30 O73 87.7(4) . .
O56 W30 O73 85.6(4) . .
O44 W30 O60 176.0(5) . .
O78 W30 O60 77.0(4) . .
O12 W30 O60 77.0(4) . .
O56 W30 O60 85.7(4) . .
O73 W30 O60 77.2(4) . .
O66 W31 O79 105.5(5) . .
O66 W31 O90 100.9(5) . .
O79 W31 O90 98.3(4) . .
O66 W31 O35 99.0(5) . .
O79 W31 O35 92.5(4) . .
O90 W31 O35 153.8(4) . .
O66 W31 O52 93.7(4) . .
O79 W31 O52 160.2(4) . .
O90 W31 O52 82.2(4) . .
O35 W31 O52 79.7(4) . .
O66 W31 O71 166.2(4) . .
O79 W31 O71 88.3(4) . .
O90 W31 O71 75.3(4) . .
O35 W31 O71 81.3(4) . .
O52 W31 O71 72.7(3) . .
O13 W32 O35 100.0(5) . .
O13 W32 O14 101.3(4) . .
O35 W32 O14 88.4(4) . .
O13 W32 O73 97.5(4) . .
O35 W32 O73 90.8(4) . .
O14 W32 O73 161.0(4) . .
O13 W32 O15 97.4(5) . .
O35 W32 O15 162.5(4) . .
O14 W32 O15 86.0(4) . .
O73 W32 O15 89.2(4) . .
O13 W32 O60 167.5(4) . .
O35 W32 O60 89.6(4) . .
O14 W32 O60 86.9(4) . .
O73 W32 O60 74.2(4) . .
O15 W32 O60 73.6(4) . .
O111 W33 O55 104.3(5) . .
O111 W33 O37 97.1(6) . .
O55 W33 O37 90.1(5) . .
O111 W33 O106 103.5(5) . .
O55 W33 O106 152.1(4) . .
O37 W33 O106 88.2(5) . .
O111 W33 O59 99.9(5) . .
O55 W33 O59 86.8(4) . .
O37 W33 O59 163.0(4) . .
O106 W33 O59 86.8(4) . .
O111 W33 O86 173.9(5) . .
O55 W33 O86 77.4(4) . .
O37 W33 O86 77.0(4) . .
O106 W33 O86 75.1(4) . .
O59 W33 O86 86.0(4) . .
O43 Ce1 O40 73.2(3) 7_556 7_556
O43 Ce1 O30 123.6(3) 7_556 .
O40 Ce1 O30 141.6(3) 7_556 .
O43 Ce1 O6W 72.7(4) 7_556 .
O40 Ce1 O6W 80.4(3) 7_556 .
O30 Ce1 O6W 74.1(3) . .
O43 Ce1 O22 140.8(3) 7_556 .
O40 Ce1 O22 77.5(3) 7_556 .
O30 Ce1 O22 69.2(3) . .
O6W Ce1 O22 77.2(3) . .
O43 Ce1 O40 119.6(3) 7_556 .
O40 Ce1 O40 68.5(3) 7_556 .
O30 Ce1 O40 115.6(3) . .
O6W Ce1 O40 139.1(3) . .
O22 Ce1 O40 70.8(3) . .
O43 Ce1 O5W 69.4(3) 7_556 .
O40 Ce1 O5W 96.1(3) 7_556 .
O30 Ce1 O5W 121.8(4) . .
O6W Ce1 O5W 141.2(3) . .
O22 Ce1 O5W 140.2(3) . .
O40 Ce1 O5W 70.3(3) . .
O43 Ce1 O4W 68.9(3) 7_556 .
O40 Ce1 O4W 142.0(3) 7_556 .
O30 Ce1 O4W 67.0(3) . .
O6W Ce1 O4W 90.2(4) . .
O22 Ce1 O4W 136.2(3) . .
O40 Ce1 O4W 130.7(4) . .
O5W Ce1 O4W 68.9(4) . .
O43 Ce1 O2 144.6(3) 7_556 .
O40 Ce1 O2 128.2(3) 7_556 .
O30 Ce1 O2 60.6(3) . .
O6W Ce1 O2 132.6(3) . .
O22 Ce1 O2 74.6(3) . .
O40 Ce1 O2 61.4(3) . .
O5W Ce1 O2 79.4(3) . .
O4W Ce1 O2 84.7(3) . .
O43 Ce1 W11 137.7(2) 7_556 .
O40 Ce1 W11 148.6(2) 7_556 .
O30 Ce1 W11 28.0(2) . .
O6W Ce1 W11 101.9(2) . .
O22 Ce1 W11 72.6(2) . .
O40 Ce1 W11 92.4(2) . .
O5W Ce1 W11 100.6(2) . .
O4W Ce1 W11 69.3(2) . .
O2 Ce1 W11 33.1(2) . .
O43 Ce1 W17 134.8(3) 7_556 .
O40 Ce1 W17 97.5(2) 7_556 .
O30 Ce1 W17 91.6(2) . .
O6W Ce1 W17 151.0(3) . .
O22 Ce1 W17 74.1(2) . .
O40 Ce1 W17 29.2(2) . .
O5W Ce1 W17 67.8(2) . .
O4W Ce1 W17 107.5(3) . .
O2 Ce1 W17 32.8(2) . .
W11 Ce1 W17 65.33(2) . .
O2W Ce2 O39 70.7(4) . .
O2W Ce2 O31 79.1(4) . .
O39 Ce2 O31 137.6(3) . .
O2W Ce2 O61 69.7(3) . .
O39 Ce2 O61 122.9(3) . .
O31 Ce2 O61 69.6(3) . .
O2W Ce2 O29 86.9(4) . .
O39 Ce2 O29 72.6(3) . .
O31 Ce2 O29 76.8(3) . .
O61 Ce2 O29 141.8(3) . .
O2W Ce2 O9 144.3(4) . .
O39 Ce2 O9 121.5(3) . .
O31 Ce2 O9 70.7(3) . .
O61 Ce2 O9 114.8(3) . .
O29 Ce2 O9 68.3(3) . .
O2W Ce2 O1W 87.9(4) . .
O39 Ce2 O1W 71.4(3) . .
O31 Ce2 O1W 137.4(3) . .
O61 Ce2 O1W 67.8(3) . .
O29 Ce2 O1W 143.3(3) . .
O9 Ce2 O1W 127.4(4) . .
O2W Ce2 O8W 139.1(4) . .
O39 Ce2 O8W 70.9(3) . .
O31 Ce2 O8W 141.0(3) . .
O61 Ce2 O8W 122.9(3) . .
O29 Ce2 O8W 94.7(3) . .
O9 Ce2 O8W 70.9(3) . .
O1W Ce2 O8W 66.9(4) . .
O2W Ce2 O4 128.4(3) . .
O39 Ce2 O4 148.2(3) . .
O31 Ce2 O4 74.2(3) . .
O61 Ce2 O4 59.9(3) . .
O29 Ce2 O4 127.2(3) . .
O9 Ce2 O4 60.8(3) . .
O1W Ce2 O4 83.2(3) . .
O8W Ce2 O4 81.9(3) . .
O2W Ce2 W4 97.0(3) . .
O39 Ce2 W4 139.0(2) . .
O31 Ce2 W4 72.4(2) . .
O61 Ce2 W4 27.4(2) . .
O29 Ce2 W4 147.6(2) . .
O9 Ce2 W4 91.7(2) . .
O1W Ce2 W4 69.1(3) . .
O8W Ce2 W4 102.7(2) . .
O4 Ce2 W4 32.9(2) . .
O2W Ce2 W9 151.0(3) . .
O39 Ce2 W9 137.9(3) . .
O31 Ce2 W9 74.0(2) . .
O61 Ce2 W9 90.8(2) . .
O29 Ce2 W9 97.10(19) . .
O9 Ce2 W9 28.9(2) . .
O1W Ce2 W9 104.7(3) . .
O8W Ce2 W9 69.4(2) . .
O4 Ce2 W9 32.5(2) . .
W4 Ce2 W9 64.86(2) . .
O62 Ce3 O9 72.7(3) . .
O62 Ce3 O7W 74.4(4) . .
O9 Ce3 O7W 81.0(3) . .
O62 Ce3 O50 124.0(3) . .
O9 Ce3 O50 141.5(3) . .
O7W Ce3 O50 72.6(3) . .
O62 Ce3 O29 119.2(3) . .
O9 Ce3 O29 69.2(3) . .
O7W Ce3 O29 139.5(3) . .
O50 Ce3 O29 115.4(3) . .
O62 Ce3 O11 142.2(3) . .
O9 Ce3 O11 78.2(3) . .
O7W Ce3 O11 77.7(3) . .
O50 Ce3 O11 69.2(3) . .
O29 Ce3 O11 69.9(3) . .
O62 Ce3 O3W 68.7(3) . .
O9 Ce3 O3W 141.3(3) . .
O7W Ce3 O3W 89.1(4) . .
O50 Ce3 O3W 66.9(4) . .
O29 Ce3 O3W 131.3(4) . .
O11 Ce3 O3W 136.0(3) . .
O62 Ce3 O9W 69.2(3) . .
O9 Ce3 O9W 96.5(3) . .
O7W Ce3 O9W 142.4(3) . .
O50 Ce3 O9W 121.5(3) . .
O29 Ce3 O9W 70.1(3) . .
O11 Ce3 O9W 138.8(3) . .
O3W Ce3 O9W 69.5(4) . .
O62 Ce3 O1 143.1(3) . .
O9 Ce3 O1 129.0(3) . .
O7W Ce3 O1 131.9(3) . .
O50 Ce3 O1 61.1(3) . .
O29 Ce3 O1 61.3(3) . .
O11 Ce3 O1 74.6(3) . .
O3W Ce3 O1 84.6(3) . .
O9W Ce3 O1 78.0(3) . .
O62 Ce3 W6 133.2(2) . .
O9 Ce3 W6 98.1(2) . .
O7W Ce3 W6 151.2(3) . .
O50 Ce3 W6 92.2(2) . .
O29 Ce3 W6 28.9(2) . .
O11 Ce3 W6 74.0(2) . .
O3W Ce3 W6 107.7(3) . .
O9W Ce3 W6 66.4(2) . .
O1 Ce3 W6 33.03(19) . .
O62 Ce3 W5 137.5(2) . .
O9 Ce3 W5 149.5(2) . .
O7W Ce3 W5 100.8(3) . .
O50 Ce3 W5 28.3(2) . .
O29 Ce3 W5 92.3(2) . .
O11 Ce3 W5 72.58(19) . .
O3W Ce3 W5 69.0(3) . .
O9W Ce3 W5 99.7(2) . .
O1 Ce3 W5 33.3(2) . .
W6 Ce3 W5 65.74(2) . .
W6 O1 W5 154.9(5) . .
W6 O1 Ce3 100.4(3) . .
W5 O1 Ce3 100.3(3) . .
W17 O2 W11 154.7(5) . .
W17 O2 Ce1 100.8(4) . .
W11 O2 Ce1 100.3(4) . .
W2 O3 W7 133.6(5) . .
W2 O3 W17 126.7(5) . .
W7 O3 W17 91.1(3) . .
W9 O4 W4 154.7(5) . .
W9 O4 Ce2 101.2(4) . .
W4 O4 Ce2 100.4(4) . .
W26 O5 W20 146.5(6) . .
W1 O6 W21 135.4(5) . .
W1 O6 W4 124.9(4) . .
W21 O6 W4 92.7(3) . .
W20 O7 W28 104.8(3) . .
W20 O7 W12 95.3(3) . .
W28 O7 W12 95.0(4) . .
W20 O8 W12 116.6(5) . .
W9 O9 Ce3 139.3(5) . .
W9 O9 Ce2 108.9(4) . .
Ce3 O9 Ce2 111.7(3) . .
W4 O10 W21 121.0(5) . .
W14 O11 Ce3 136.5(5) . .
W30 O12 W19 112.7(5) . .
W3 O14 W32 146.1(6) . .
W19 O15 W32 116.6(5) . .
W8 O16 W17 149.9(6) . .
W11 O17 W29 121.0(5) . .
W3 O18 W8 116.7(4) . .
W1 O19 W18 133.9(5) . .
W1 O19 W9 127.1(4) . .
W18 O19 W9 90.8(3) . .
W12 O20 W9 150.6(5) . .
W21 O21 W15 141.3(5) . .
W2 O22 Ce1 136.5(5) . .
W20 O23 W21 158.1(6) . .
W18 O24 W27 143.2(5) . .
W9 O25 W18 120.2(5) . .
W19 O26 W2 113.4(4) . .
W26 O27 W15 116.6(5) . .
W8 O28 W11 151.8(6) . .
W6 O29 Ce3 108.3(4) . .
W6 O29 Ce2 140.8(4) . .
Ce3 O29 Ce2 110.8(3) . .
W11 O30 Ce1 110.2(5) . .
W1 O31 Ce2 138.0(5) . .
W14 O32 W16 134.7(5) . .
W14 O32 W5 124.4(4) . .
W16 O32 W5 92.4(3) . .
W25 O33 W13 118.0(5) . .
W24 O34 W13 116.6(5) . .
W32 O35 W31 147.5(5) . .
W15 O36 W1 112.7(5) . .
W33 O37 W23 112.1(5) . .
W13 O38 W6 151.3(6) . .
W10 O39 Ce2 147.1(6) . .
W17 O40 Ce1 140.4(4) . 7_556
W17 O40 Ce1 107.8(4) . .
Ce1 O40 Ce1 111.5(3) 7_556 .
W13 O41 W5 153.2(5) . .
W7 O43 Ce1 147.1(5) . 7_556
W28 O47 W12 115.9(5) . .
W2 O48 W29 135.3(5) . .
W2 O48 W11 124.7(5) . .
W29 O48 W11 92.0(3) . .
W12 O49 W4 152.7(5) . .
W5 O50 Ce3 109.6(5) . .
W17 O51 W7 119.3(5) . .
W31 O52 W3 109.2(4) . .
W6 O53 W10 120.3(5) . .
W28 O54 W18 158.1(6) . .
W33 O55 W14 113.4(5) . .
W7 O56 W30 140.9(5) . .
W1 O57 W15 94.1(4) . .
W1 O57 W27 93.6(3) . .
W15 O57 W27 93.4(4) . .
W1 O57 W26 170.3(5) . .
W15 O57 W26 93.2(4) . .
W27 O57 W26 92.4(3) . .
W26 O58 W28 147.4(6) . .
W10 O59 W33 142.2(5) . .
W2 O60 W19 94.8(4) . .
W2 O60 W30 94.9(4) . .
W19 O60 W30 94.7(4) . .
W2 O60 W32 168.9(5) . .
W19 O60 W32 92.8(4) . .
W30 O60 W32 92.5(4) . .
W4 O61 Ce2 111.1(5) . .
W18 O62 Ce3 149.2(6) . .
W23 O64 W22 114.8(5) . .
W19 O65 W29 141.4(5) . .
W23 O67 W14 113.1(4) . .
W3 O71 W31 104.9(4) . .
W3 O71 W8 95.2(3) . .
W31 O71 W8 95.1(4) . .
W30 O73 W32 116.1(5) . .
W20 O74 W28 111.1(4) . .
W24 O75 W25 110.9(4) . .
W24 O76 W10 158.6(6) . .
W30 O78 W2 112.4(5) . .
W31 O79 W7 158.3(6) . .
W22 O81 W24 146.3(6) . .
W14 O83 W10 132.2(5) . .
W14 O83 W6 127.4(4) . .
W10 O83 W6 90.3(3) . .
W25 O84 W24 104.5(4) . .
W25 O84 W13 95.2(4) . .
W24 O84 W13 95.8(4) . .
W23 O86 W14 94.3(3) . .
W23 O86 W33 94.5(4) . .
W14 O86 W33 93.9(3) . .
W23 O86 W22 94.1(4) . .
W14 O86 W22 168.2(5) . .
W33 O86 W22 93.7(3) . .
W27 O87 W1 113.3(4) . .
W27 O88 W15 112.5(5) . .
W25 O89 W16 156.8(6) . .
W31 O90 W8 117.6(5) . .
W27 O91 W26 116.5(5) . .
W3 O93 W29 157.3(6) . .
W22 O100 W25 145.7(6) . .
W5 O103 W16 120.5(5) . .
W22 O106 W33 116.8(5) . .
W23 O108 W16 140.8(6) . .
W25 O112 Na1 160.7(7) . .
Na1 Na1 O112 143.9(7) 5_546 .
C2 N1 C1 121(2) . .
C2 N1 H1A 119.7 . .
C1 N1 H1A 119.7 . .
N1 C1 H1B 109.5 . .
N1 C1 H1C 109.5 . .
H1B C1 H1C 109.5 . .
N1 C1 H1D 109.5 . .
H1B C1 H1D 109.5 . .
H1C C1 H1D 109.5 . .
N1 C2 H2B 109.5 . .
N1 C2 H2C 109.5 . .
H2B C2 H2C 109.5 . .
N1 C2 H2D 109.5 . .
H2B C2 H2D 109.5 . .
H2C C2 H2D 109.5 . .
C3 N2 C4 109.9(19) . .
C3 N2 H2A 125.0 . .
C4 N2 H2A 125.0 . .
N2 C3 H3A 109.5 . .
N2 C3 H3B 109.5 . .
H3A C3 H3B 109.5 . .
N2 C3 H3C 109.5 . .
H3A C3 H3C 109.5 . .
H3B C3 H3C 109.5 . .
N2 C4 H4A 109.5 . .
N2 C4 H4B 109.5 . .
H4A C4 H4B 109.5 . .
N2 C4 H4C 109.5 . .
H4A C4 H4C 109.5 . .
H4B C4 H4C 109.5 . .
C5 N3 C5 112(2) 2 .
N3 C5 H5B 109.5 . .
N3 C5 H5C 109.5 . .
H5B C5 H5C 109.5 . .
N3 C5 H5D 109.5 . .
H5B C5 H5D 109.5 . .
H5C C5 H5D 109.5 . .
C7 N4 C6 122(3) . .
C7 N4A C6 121(8) . .
N4 C6 N4A 49(4) . .
N4A C7 N4 65(5) . .
C9 N5 C8 116(3) . .
C9 N5 H5A 122.0 . .
C8 N5 H5A 122.0 . .
N5 C8 H8A 109.5 . .
N5 C8 H8B 109.5 . .
H8A C8 H8B 109.5 . .
N5 C8 H8C 109.5 . .
H8A C8 H8C 109.5 . .
H8B C8 H8C 109.5 . .
N5 C9 H9A 109.5 . .
N5 C9 H9B 109.5 . .
H9A C9 H9B 109.5 . .
N5 C9 H9C 109.5 . .
H9A C9 H9C 109.5 . .
H9B C9 H9C 109.5 . .

loop_
_geom_bond_atom_site_label_1
_geom_bond_atom_site_label_2
_geom_bond_distance
_geom_bond_site_symmetry_2
W1 O31 1.724(9) .
W1 O19 1.833(10) .
W1 O6 1.848(8) .
W1 O36 2.007(11) .
W1 O87 2.012(9) .
W1 O57 2.198(10) .
W2 O22 1.724(9) .
W2 O48 1.834(9) .
W2 O3 1.846(10) .
W2 O26 1.992(10) .
W2 O78 2.010(9) .
W2 O60 2.188(10) .
W3 O68 1.729(9) .
W3 O93 1.783(10) .
W3 O14 1.910(10) .
W3 O18 1.922(11) .
W3 O52 2.178(10) .
W3 O71 2.197(9) .
W4 O45 1.706(11) .
W4 O61 1.763(9) .
W4 O10 1.906(9) .
W4 O4 1.970(10) .
W4 O49 2.040(10) .
W4 O6 2.356(9) .
W5 O85 1.733(10) .
W5 O50 1.783(10) .
W5 O103 1.907(11) .
W5 O1 1.979(9) .
W5 O41 2.010(10) .
W5 O32 2.363(9) .
W6 O69 1.736(11) .
W6 O29 1.801(9) .
W6 O53 1.872(10) .
W6 O1 1.961(9) .
W6 O38 1.989(9) .
W6 O83 2.371(10) .
W7 O82 1.729(10) .
W7 O43 1.739(9) .
W7 O56 1.929(11) .
W7 O51 1.982(11) .
W7 O79 2.120(10) .
W7 O3 2.316(9) .
W8 O102 1.709(10) .
W8 O28 1.815(10) .
W8 O16 1.865(9) .
W8 O18 1.973(10) .
W8 O90 2.055(10) .
W8 O71 2.292(10) .
W9 O46 1.747(11) .
W9 O9 1.830(9) .
W9 O25 1.888(9) .
W9 O4 1.962(10) .
W9 O20 1.997(9) .
W9 O19 2.382(10) .
W10 O92 1.730(11) .
W10 O39 1.772(9) .
W10 O59 1.888(11) .
W10 O53 1.970(11) .
W10 O76 2.144(9) .
W10 O83 2.331(9) .
W11 O70 1.736(11) .
W11 O30 1.773(10) .
W11 O17 1.909(10) .
W11 O2 1.968(10) .
W11 O28 2.060(9) .
W11 O48 2.357(9) .
W12 O80 1.732(10) .
W12 O49 1.819(10) .
W12 O20 1.841(9) .
W12 O8 2.001(10) .
W12 O47 2.051(9) .
W12 O7 2.295(10) .
W13 O95 1.706(11) .
W13 O38 1.845(10) .
W13 O41 1.858(10) .
W13 O33 1.977(10) .
W13 O34 2.022(10) .
W13 O84 2.269(10) .
W14 O11 1.741(8) .
W14 O83 1.837(10) .
W14 O32 1.842(9) .
W14 O55 2.009(10) .
W14 O67 2.019(10) .
W14 O86 2.222(9) .
W15 O113 1.732(12) .
W15 O36 1.891(10) .
W15 O21 1.928(10) .
W15 O27 1.937(10) .
W15 O88 1.996(10) .
W15 O57 2.236(10) .
W16 O101 1.729(10) .
W16 O107 1.772(12) .
W16 O108 1.927(12) .
W16 O103 1.954(12) .
W16 O89 2.191(10) .
W16 O32 2.279(9) .
W17 O63 1.726(12) .
W17 O40 1.823(9) .
W17 O51 1.895(10) .
W17 O2 1.967(10) .
W17 O16 1.981(9) .
W17 O3 2.372(10) .
W18 O98 1.730(10) .
W18 O62 1.735(9) .
W18 O24 1.908(10) .
W18 O25 1.970(10) .
W18 O54 2.134(9) .
W18 O19 2.316(9) .
W19 O96 1.698(12) .
W19 O26 1.883(9) .
W19 O65 1.916(11) .
W19 O15 1.922(10) .
W19 O12 1.996(10) .
W19 O60 2.214(10) .
W20 O72 1.754(10) .
W20 O23 1.757(10) .
W20 O8 1.913(11) .
W20 O5 1.923(10) .
W20 O74 2.135(10) .
W20 O7 2.213(9) .
W21 O42 1.723(10) .
W21 O97 1.769(11) .
W21 O21 1.903(10) .
W21 O10 1.940(10) .
W21 O23 2.192(10) .
W21 O6 2.271(9) .
W22 O114 1.710(10) .
W22 O81 1.873(11) .
W22 O100 1.899(11) .
W22 O106 1.913(10) .
W22 O64 1.978(11) .
W22 O86 2.275(9) .
W23 O110 1.686(12) .
W23 O67 1.877(9) .
W23 O108 1.903(12) .
W23 O64 1.921(10) .
W23 O37 1.987(11) .
W23 O86 2.212(10) .
W24 O105 1.729(10) .
W24 O76 1.780(10) .
W24 O34 1.898(11) .
W24 O81 1.960(11) .
W24 O75 2.122(10) .
W24 O84 2.230(9) .
W25 O112 1.732(11) .
W25 O89 1.774(10) .
W25 O33 1.895(11) .
W25 O100 1.932(12) .
W25 O75 2.153(10) .
W25 O84 2.226(9) .
W26 O104 1.715(10) .
W26 O58 1.867(12) .
W26 O5 1.905(10) .
W26 O27 1.933(11) .
W26 O91 1.953(10) .
W26 O57 2.297(10) .
W27 O109 1.743(11) .
W27 O87 1.871(9) .
W27 O91 1.909(10) .
W27 O24 1.933(11) .
W27 O88 1.935(10) .
W27 O57 2.254(10) .
W28 O94 1.723(10) .
W28 O54 1.785(9) .
W28 O47 1.889(10) .
W28 O58 1.960(12) .
W28 O74 2.136(10) .
W28 O7 2.235(9) .
W29 O99 1.726(11) .
W29 O77 1.737(10) .
W29 O65 1.917(11) .
W29 O17 1.941(11) .
W29 O93 2.188(10) .
W29 O48 2.299(9) .
W30 O44 1.732(11) .
W30 O78 1.893(10) .
W30 O12 1.918(11) .
W30 O56 1.931(11) .
W30 O73 1.932(10) .
W30 O60 2.214(10) .
W31 O66 1.716(10) .
W31 O79 1.799(10) .
W31 O90 1.859(11) .
W31 O35 1.954(11) .
W31 O52 2.146(10) .
W31 O71 2.248(9) .
W32 O13 1.724(10) .
W32 O35 1.875(11) .
W32 O14 1.926(10) .
W32 O73 1.942(10) .
W32 O15 1.950(10) .
W32 O60 2.335(10) .
W33 O111 1.731(11) .
W33 O55 1.878(10) .
W33 O37 1.938(11) .
W33 O106 1.940(10) .
W33 O59 1.949(11) .
W33 O86 2.224(10) .
Ce1 O43 2.480(9) 7_556
Ce1 O40 2.486(9) 7_556
Ce1 O30 2.524(10) .
Ce1 O6W 2.527(10) .
Ce1 O22 2.547(10) .
Ce1 O40 2.554(9) .
Ce1 O5W 2.569(12) .
Ce1 O4W 2.596(10) .
Ce1 O2 2.624(9) .
Ce2 O2W 2.471(11) .
Ce2 O39 2.489(9) .
Ce2 O31 2.510(10) .
Ce2 O61 2.536(10) .
Ce2 O29 2.538(9) .
Ce2 O9 2.546(9) .
Ce2 O1W 2.570(11) .
Ce2 O8W 2.571(11) .
Ce2 O4 2.643(9) .
Ce3 O62 2.468(10) .
Ce3 O9 2.496(9) .
Ce3 O7W 2.505(10) .
Ce3 O50 2.526(10) .
Ce3 O29 2.532(9) .
Ce3 O11 2.560(9) .
Ce3 O3W 2.572(10) .
Ce3 O9W 2.601(11) .
Ce3 O1 2.611(8) .
O40 Ce1 2.486(9) 7_556
O43 Ce1 2.481(9) 7_556
O112 Na1 2.410(14) .
N1 C2 1.44(3) .
N1 C1 1.52(3) .
N1 H1A 0.8600 .
C1 H1B 0.9600 .
C1 H1C 0.9600 .
C1 H1D 0.9600 .
C2 H2B 0.9600 .
C2 H2C 0.9600 .
C2 H2D 0.9600 .
N2 C3 1.50(2) .
N2 C4 1.50(3) .
N2 H2A 0.8600 .
C3 H3A 0.9600 .
C3 H3B 0.9600 .
C3 H3C 0.9600 .
C4 H4A 0.9600 .
C4 H4B 0.9600 .
C4 H4C 0.9600 .
N3 C5 1.48(2) 2
N3 C5 1.48(2) .
C5 H5B 0.9600 .
C5 H5C 0.9600 .
C5 H5D 0.9600 .
N4 C7 1.393(10) .
N4 C6 1.401(10) .
N4A C7 1.04(10) .
N4A C6 1.74(10) .
N5 C9 1.405(10) .
N5 C8 1.417(10) .
N5 H5A 0.8600 .
C8 H8A 0.9600 .
C8 H8B 0.9600 .
C8 H8C 0.9600 .
C9 H9A 0.9600 .
C9 H9B 0.9600 .
C9 H9C 0.9600 .

loop_
_platon_squeeze_void_nr
_platon_squeeze_void_average_x
_platon_squeeze_void_average_y
_platon_squeeze_void_average_z
_platon_squeeze_void_volume
_platon_squeeze_void_count_electrons
1 0.043 0.568 0.013 11909.5 4298.0
